data_2241704
loop_
_publ_author_name
'Vel\'azquez-Carmona, Miguel-\'Angel'
'Bern\`es, Sylvain'
'R\'ios-Merino, Francisco Javier'
'Reyes Ortega, Yasmi'

_publ_section_title
;
 Crystal structure of
 <i>trans</i>-<i>N</i>,<i>N</i>'-bis(3,5-di-<i>tert</i>-butyl-2-hydroxyphenyl)oxamide
 methanol monosolvate
;
_journal_coeditor_code SU5302
_journal_issue 7
_journal_name_full 'Acta Crystallographica Section E'
_journal_page_first 918
_journal_page_last 921
_journal_paper_doi 10.1107/S205698901600880X
_journal_volume 72
_journal_year 2016
_chemical_formula_iupac 'C30 H44 N2 O4, C H4 O'
_chemical_formula_moiety 'C30 H44 N2 O4, C H4 O'
_chemical_formula_sum 'C31 H48 N2 O5'
_chemical_formula_weight 528.71
_chemical_melting_point 496
_chemical_name_systematic
'<i>trans</i>-<i>N</i>,<i>N</i>'-Bis(3,5-di-<i>tert</i>-butyl-2-hydroxyphenyl)oxamide methanol monosolvate'
_space_group_crystal_system monoclinic
_space_group_IT_number 15
_space_group_name_Hall '-C 2yc'
_space_group_name_H-M_alt 'C 1 2/c 1'
_symmetry_space_group_name_Hall '-C 2yc'
_symmetry_space_group_name_H-M 'C 1 2/c 1'
_atom_sites_solution_hydrogens mixed
_atom_sites_solution_primary direct
_atom_sites_solution_secondary difmap
_audit_creation_method SHELXL-2014/7
_cell_angle_alpha 90
_cell_angle_beta 91.722(9)
_cell_angle_gamma 90
_cell_formula_units_Z 4
_cell_length_a 27.614(3)
_cell_length_b 10.5561(11)
_cell_length_c 10.6875(9)
_cell_measurement_reflns_used 3123
_cell_measurement_temperature 298.0(10)
_cell_measurement_theta_max 28.4800
_cell_measurement_theta_min 4.2890
_cell_volume 3114.0(5)
_computing_cell_refinement
;
CrysAlis PRO (Agilent, 2013)
;
_computing_data_collection
;
CrysAlis PRO (Agilent, 2013)
;
_computing_data_reduction
;
CrysAlis PRO (Agilent, 2013)
;
_computing_molecular_graphics
;
SHELXTL (Sheldrick, 2008) and MERCURY (Macrae <i>et al.</i>,
2008)
;
_computing_publication_material
;
<i>CifTab</i> (Sheldrick, 2015)
;
_computing_structure_refinement
;
SHELXL2014 (Sheldrick, 2015)
;
_computing_structure_solution
;
SHELXS2013 (Sheldrick, 2008)
;
_diffrn_ambient_temperature 298.0(10)
_diffrn_detector_area_resol_mean 10.5564
_diffrn_measured_fraction_theta_full 0.998
_diffrn_measured_fraction_theta_max 0.998
_diffrn_measurement_device 'four-circle diffractometer'
_diffrn_measurement_device_type 'Agilent Xcalibur Atlas Gemini'
_diffrn_measurement_method '\w scans'
_diffrn_radiation_monochromator graphite
_diffrn_radiation_type MoK\a
_diffrn_radiation_wavelength 0.71073
_diffrn_reflns_av_R_equivalents 0.0380
_diffrn_reflns_limit_h_max 34
_diffrn_reflns_limit_h_min -34
_diffrn_reflns_limit_k_max 13
_diffrn_reflns_limit_k_min -13
_diffrn_reflns_limit_l_max 13
_diffrn_reflns_limit_l_min -13
_diffrn_reflns_number 16488
_diffrn_reflns_theta_full 25.242
_diffrn_reflns_theta_max 26.370
_diffrn_reflns_theta_min 2.937
_exptl_absorpt_coefficient_mu 0.076
_exptl_absorpt_correction_T_max 1.00000
_exptl_absorpt_correction_T_min 0.66424
_exptl_absorpt_correction_type multi-scan
_exptl_absorpt_process_details
;
(CrysAlis PRO; Agilent, 2013)
;
_exptl_crystal_colour colourless
_exptl_crystal_density_diffrn 1.128
_exptl_crystal_description needle
_exptl_crystal_F_000 1152
_exptl_crystal_size_max 0.623
_exptl_crystal_size_mid 0.100
_exptl_crystal_size_min 0.068
_refine_diff_density_max 0.138
_refine_diff_density_min -0.150
_refine_ls_extinction_method none
_refine_ls_goodness_of_fit_ref 1.008
_refine_ls_hydrogen_treatment constr
_refine_ls_matrix_type full
_refine_ls_number_constraints 0
_refine_ls_number_parameters 263
_refine_ls_number_reflns 3188
_refine_ls_number_restraints 174
_refine_ls_restrained_S_all 1.014
_refine_ls_R_factor_all 0.0834
_refine_ls_R_factor_gt 0.0532
_refine_ls_shift/su_max 0.000
_refine_ls_shift/su_mean 0.000
_refine_ls_structure_factor_coef Fsqd
_refine_ls_weighting_details 'w=1/[\s^2^(Fo^2^)+(0.0878P)^2^+2.0368P] where P=(Fo^2^+2Fc^2^)/3'
_refine_ls_weighting_scheme calc
_refine_ls_wR_factor_gt 0.1354
_refine_ls_wR_factor_ref 0.1552
_reflns_number_gt 2152
_reflns_number_total 3188
_reflns_threshold_expression 'I > 2\s(I)'
_cod_data_source_file su5302sup1.cif
_cod_data_source_block I
_cod_original_cell_volume 3113.9(5)
_cod_database_code 2241704

loop_
_space_group_symop_operation_xyz
'x, y, z'
'-x, y, -z+1/2'
'x+1/2, y+1/2, z'
'-x+1/2, y+1/2, -z+1/2'
'-x, -y, -z'
'x, -y, z-1/2'
'-x+1/2, -y+1/2, -z'
'x+1/2, -y+1/2, z-1/2'

loop_
_atom_site_type_symbol
_atom_site_label
_atom_site_fract_x
_atom_site_fract_y
_atom_site_fract_z
_atom_site_U_iso_or_equiv
_atom_site_adp_type
_atom_site_calc_flag
_atom_site_occupancy
_atom_site_disorder_assembly
_atom_site_disorder_group
O O1 0.47428(5) 0.15121(14) 0.49515(12) 0.0698(4) Uani d 1 . .
N N1 0.46117(5) -0.01249(16) 0.62855(13) 0.0512(4) Uani d 1 . .
H H1 0.4704(7) -0.099(2) 0.6394(17) 0.061 Uiso d 1 . .
C C1 0.48192(6) 0.04271(18) 0.53215(15) 0.0483(4) Uani d 1 . .
C C2 0.42414(6) 0.03520(16) 0.70695(14) 0.0431(4) Uani d 1 . .
C C3 0.39184(6) -0.05361(16) 0.75100(15) 0.0462(4) Uani d 1 . .
H H3A 0.3947 -0.1378 0.7268 0.055 Uiso calc 0.696(4) A 1
O O3A 0.45301(8) 0.2536(2) 0.70552(18) 0.0704(8) Uani d 0.696(4) A 1
H H3BA 0.4609(13) 0.230(4) 0.630(2) 0.106 Uiso d 0.696(4) A 1
O O3B 0.39663(18) -0.1851(4) 0.7200(5) 0.0751(18) Uani d 0.304(4) A 2
H H3BB 0.413(3) -0.248(6) 0.693(8) 0.113 Uiso d 0.304(4) A 2
C C4 0.35521(6) -0.01909(16) 0.83061(14) 0.0449(4) Uani d 1 . .
C C5 0.35307(6) 0.10772(16) 0.86394(14) 0.0463(4) Uani d 1 . .
H H5A 0.3289 0.1325 0.9176 0.056 Uiso calc 1 . .
C C6 0.38452(6) 0.19979(16) 0.82263(14) 0.0447(4) Uani d 1 . .
C C7 0.42103(6) 0.16127(17) 0.74191(14) 0.0463(4) Uani d 1 . .
H H7A 0.4430 0.2201 0.7122 0.056 Uiso calc 0.304(4) A 2
C C8 0.31825(7) -0.11625(18) 0.87695(16) 0.0560(5) Uani d 1 . .
C C9A 0.2998(9) -0.196(2) 0.7701(16) 0.112(9) Uani d 0.3333 B 3
H H9AA 0.2768 -0.2562 0.7999 0.168 Uiso calc 0.3333 B 3
H H9AB 0.3263 -0.2398 0.7338 0.168 Uiso calc 0.3333 B 3
H H9AC 0.2843 -0.1426 0.7081 0.168 Uiso calc 0.3333 B 3
C C10A 0.3456(6) -0.2269(12) 0.9387(13) 0.071(5) Uani d 0.3333 B 3
H H10A 0.3228 -0.2880 0.9679 0.106 Uiso calc 0.3333 B 3
H H10B 0.3651 -0.1962 1.0082 0.106 Uiso calc 0.3333 B 3
H H10C 0.3661 -0.2660 0.8788 0.106 Uiso calc 0.3333 B 3
C C11A 0.2718(5) -0.0582(13) 0.926(2) 0.147(8) Uani d 0.3333 B 3
H H11A 0.2506 -0.1245 0.9524 0.220 Uiso calc 0.3333 B 3
H H11B 0.2559 -0.0096 0.8610 0.220 Uiso calc 0.3333 B 3
H H11C 0.2796 -0.0040 0.9960 0.220 Uiso calc 0.3333 B 3
C C9B 0.2772(7) -0.113(2) 0.7849(19) 0.179(13) Uani d 0.3333 B 4
H H9BA 0.2826 -0.0473 0.7245 0.268 Uiso calc 0.3333 B 4
H H9BB 0.2477 -0.0957 0.8274 0.268 Uiso calc 0.3333 B 4
H H9BC 0.2746 -0.1931 0.7430 0.268 Uiso calc 0.3333 B 4
C C10B 0.3368(7) -0.1974(19) 0.9810(14) 0.124(8) Uani d 0.3333 B 4
H H10D 0.3702 -0.1773 0.9994 0.185 Uiso calc 0.3333 B 4
H H10E 0.3341 -0.2849 0.9571 0.185 Uiso calc 0.3333 B 4
H H10F 0.3181 -0.1827 1.0540 0.185 Uiso calc 0.3333 B 4
C C11B 0.3052(9) -0.0774(19) 1.0082(13) 0.128(7) Uani d 0.3333 B 4
H H11D 0.2875 0.0008 1.0049 0.192 Uiso calc 0.3333 B 4
H H11E 0.3343 -0.0664 1.0585 0.192 Uiso calc 0.3333 B 4
H H11F 0.2856 -0.1421 1.0444 0.192 Uiso calc 0.3333 B 4
C C9C 0.2858(7) -0.170(2) 0.7759(11) 0.078(5) Uani d 0.3333 B 5
H H9CA 0.3051 -0.2076 0.7124 0.117 Uiso calc 0.3333 B 5
H H9CB 0.2662 -0.1040 0.7395 0.117 Uiso calc 0.3333 B 5
H H9CC 0.2653 -0.2338 0.8107 0.117 Uiso calc 0.3333 B 5
C C10C 0.3437(7) -0.2463(12) 0.8804(18) 0.157(9) Uani d 0.3333 B 5
H H10G 0.3675 -0.2477 0.9477 0.235 Uiso calc 0.3333 B 5
H H10H 0.3593 -0.2604 0.8024 0.235 Uiso calc 0.3333 B 5
H H10I 0.3202 -0.3117 0.8931 0.235 Uiso calc 0.3333 B 5
C C11C 0.2877(7) -0.059(2) 0.9786(17) 0.147(11) Uani d 0.3333 B 5
H H11G 0.3085 -0.0297 1.0463 0.221 Uiso calc 0.3333 B 5
H H11H 0.2658 -0.1216 1.0089 0.221 Uiso calc 0.3333 B 5
H H11I 0.2695 0.0114 0.9446 0.221 Uiso calc 0.3333 B 5
C C12 0.38024(7) 0.33903(17) 0.86191(16) 0.0571(5) Uani d 1 . .
C C13 0.33690(10) 0.3607(2) 0.9473(2) 0.0868(7) Uani d 1 . .
H H13A 0.3415 0.3123 1.0227 0.130 Uiso calc 1 . .
H H13B 0.3076 0.3342 0.9044 0.130 Uiso calc 1 . .
H H13C 0.3347 0.4490 0.9677 0.130 Uiso calc 1 . .
C C14 0.42608(10) 0.3796(2) 0.9351(2) 0.0868(7) Uani d 1 . .
H H14A 0.4310 0.3253 1.0065 0.130 Uiso calc 1 . .
H H14B 0.4226 0.4656 0.9627 0.130 Uiso calc 1 . .
H H14C 0.4534 0.3734 0.8822 0.130 Uiso calc 1 . .
C C15 0.37179(11) 0.4224(2) 0.7459(2) 0.0912(8) Uani d 1 . .
H H15A 0.3988 0.4144 0.6919 0.137 Uiso calc 1 . .
H H15B 0.3686 0.5092 0.7712 0.137 Uiso calc 1 . .
H H15C 0.3427 0.3959 0.7019 0.137 Uiso calc 1 . .
C C21 0.5064(4) 0.3703(4) 0.2258(7) 0.091(3) Uani d 0.5 C -1
H H21A 0.5122 0.3683 0.1377 0.136 Uiso calc 0.5 C -1
H H21B 0.5364 0.3844 0.2713 0.136 Uiso calc 0.5 C -1
H H21C 0.4841 0.4376 0.2432 0.136 Uiso calc 0.5 C -1
O O21 0.4864(2) 0.2543(3) 0.2625(6) 0.104(2) Uani d 0.5 C -1
H H21 0.477(2) 0.262(4) 0.342(2) 0.156 Uiso d 0.5 D -1

loop_
_atom_site_aniso_label
_atom_site_aniso_U_11
_atom_site_aniso_U_22
_atom_site_aniso_U_33
_atom_site_aniso_U_12
_atom_site_aniso_U_13
_atom_site_aniso_U_23
O1 0.0807(10) 0.0662(9) 0.0644(8) 0.0144(7) 0.0363(7) 0.0108(7)
N1 0.0468(8) 0.0587(10) 0.0493(8) 0.0036(7) 0.0213(6) 0.0004(7)
C1 0.0410(9) 0.0605(12) 0.0442(9) -0.0018(8) 0.0135(7) -0.0014(8)
C2 0.0379(8) 0.0539(11) 0.0382(8) 0.0006(7) 0.0127(7) -0.0006(7)
C3 0.0477(10) 0.0449(10) 0.0469(9) -0.0005(8) 0.0149(7) -0.0029(7)
O3A 0.0763(14) 0.0671(14) 0.0695(13) -0.0293(11) 0.0309(10) -0.0113(10)
O3B 0.084(4) 0.047(3) 0.097(4) -0.007(2) 0.051(3) -0.013(2)
C4 0.0429(9) 0.0518(10) 0.0408(8) -0.0034(8) 0.0136(7) 0.0009(7)
C5 0.0452(9) 0.0534(11) 0.0412(8) 0.0006(8) 0.0167(7) -0.0032(7)
C6 0.0486(9) 0.0479(10) 0.0379(8) 0.0013(8) 0.0056(7) -0.0005(7)
C7 0.0449(9) 0.0528(11) 0.0418(9) -0.0083(8) 0.0108(7) 0.0025(7)
C8 0.0592(11) 0.0594(12) 0.0506(10) -0.0138(9) 0.0203(8) -0.0033(8)
C9A 0.116(17) 0.135(15) 0.087(9) -0.100(14) 0.014(8) 0.013(9)
C10A 0.074(7) 0.074(7) 0.064(10) -0.027(5) 0.000(7) 0.042(6)
C11A 0.086(8) 0.090(7) 0.27(2) -0.063(6) 0.104(11) -0.106(10)
C9B 0.113(13) 0.22(2) 0.203(18) -0.129(15) -0.082(12) 0.118(16)
C10B 0.102(11) 0.201(17) 0.068(10) -0.064(10) 0.000(7) 0.060(10)
C11B 0.162(16) 0.141(11) 0.084(7) -0.109(10) 0.058(8) 0.002(8)
C9C 0.076(10) 0.123(12) 0.035(4) -0.028(7) -0.006(5) 0.011(5)
C10C 0.198(17) 0.060(6) 0.22(2) -0.004(8) 0.148(16) 0.031(10)
C11C 0.141(16) 0.188(16) 0.120(11) -0.147(12) 0.116(12) -0.121(12)
C12 0.0720(13) 0.0487(11) 0.0509(10) -0.0004(9) 0.0072(9) -0.0030(8)
C13 0.1055(19) 0.0671(15) 0.0893(16) 0.0140(13) 0.0284(14) -0.0191(12)
C14 0.1032(19) 0.0709(15) 0.0854(16) -0.0121(13) -0.0117(14) -0.0195(12)
C15 0.138(2) 0.0588(14) 0.0761(15) 0.0071(14) -0.0024(15) 0.0096(11)
C21 0.117(6) 0.079(3) 0.075(6) -0.036(4) -0.003(5) -0.007(3)
O21 0.171(7) 0.0712(19) 0.072(3) -0.031(3) 0.037(3) -0.002(2)

loop_
_atom_type_symbol
_atom_type_description
_atom_type_scat_dispersion_real
_atom_type_scat_dispersion_imag
_atom_type_scat_source
C C 0.0033 0.0016 'International Tables Vol C Tables 4.2.6.8 and 6.1.1.4'
H H 0.0000 0.0000 'International Tables Vol C Tables 4.2.6.8 and 6.1.1.4'
N N 0.0061 0.0033 'International Tables Vol C Tables 4.2.6.8 and 6.1.1.4'
O O 0.0106 0.0060 'International Tables Vol C Tables 4.2.6.8 and 6.1.1.4'

loop_
_geom_angle_atom_site_label_1
_geom_angle_atom_site_label_2
_geom_angle_atom_site_label_3
_geom_angle_site_symmetry_3
_geom_angle
C1 N1 C2 . 129.16(17)
C1 N1 H1 . 113.3(11)
C2 N1 H1 . 117.2(11)
O1 C1 N1 . 125.80(16)
O1 C1 C1 5_656 121.01(19)
N1 C1 C1 5_656 113.2(2)
C7 C2 C3 . 120.83(14)
C7 C2 N1 . 123.10(15)
C3 C2 N1 . 116.03(15)
C2 C3 C4 . 121.21(15)
C2 C3 O3B . 120.8(2)
C4 C3 O3B . 118.0(2)
C2 C3 H3A . 119.4
C4 C3 H3A . 119.4
C7 O3A H3BA . 104(3)
C3 O3B H3BB . 152(6)
C5 C4 C3 . 116.60(15)
C5 C4 C8 . 121.79(14)
C3 C4 C8 . 121.60(15)
C6 C5 C4 . 124.31(15)
C6 C5 H5A . 117.8
C4 C5 H5A . 117.8
C5 C6 C7 . 117.44(15)
C5 C6 C12 . 122.08(15)
C7 C6 C12 . 120.48(15)
O3A C7 C2 . 123.86(16)
O3A C7 C6 . 116.48(17)
C2 C7 C6 . 119.62(15)
C2 C7 H7A . 120.2
C6 C7 H7A . 120.2
C9B C8 C10B . 138.9(10)
C9B C8 C11B . 114.2(13)
C10B C8 C11B . 63.1(10)
C9C C8 C11C . 109.5(11)
C9A C8 C10A . 93.0(12)
C9B C8 C4 . 105.8(7)
C9C C8 C4 . 114.2(7)
C10B C8 C4 . 114.1(8)
C9A C8 C4 . 110.1(8)
C11B C8 C4 . 107.2(6)
C11C C8 C4 . 110.6(7)
C10A C8 C4 . 108.9(6)
C9A C8 C11A . 102.5(12)
C10A C8 C11A . 124.5(10)
C4 C8 C11A . 114.5(6)
C9C C8 C10C . 86.6(12)
C11C C8 C10C . 126.9(11)
C4 C8 C10C . 107.1(6)
C8 C9A H9AA . 109.5
C8 C9A H9AB . 109.5
H9AA C9A H9AB . 109.5
C8 C9A H9AC . 109.5
H9AA C9A H9AC . 109.5
H9AB C9A H9AC . 109.5
C8 C10A H10A . 109.5
C8 C10A H10B . 109.5
H10A C10A H10B . 109.5
C8 C10A H10C . 109.5
H10A C10A H10C . 109.5
H10B C10A H10C . 109.5
C8 C11A H11A . 109.5
C8 C11A H11B . 109.5
H11A C11A H11B . 109.5
C8 C11A H11C . 109.5
H11A C11A H11C . 109.5
H11B C11A H11C . 109.5
C8 C9B H9BA . 109.5
C8 C9B H9BB . 109.5
H9BA C9B H9BB . 109.5
C8 C9B H9BC . 109.5
H9BA C9B H9BC . 109.5
H9BB C9B H9BC . 109.5
C8 C10B C11B . 59.4(8)
C8 C10B H10D . 109.5
C11B C10B H10D . 108.6
C8 C10B H10E . 109.5
C11B C10B H10E . 141.8
H10D C10B H10E . 109.5
C8 C10B H10F . 109.5
C11B C10B H10F . 53.4
H10D C10B H10F . 109.5
H10E C10B H10F . 109.5
C8 C11B C10B . 57.4(7)
C8 C11B H11D . 109.5
C10B C11B H11D . 166.6
C8 C11B H11E . 109.5
C10B C11B H11E . 75.0
H11D C11B H11E . 109.5
C8 C11B H11F . 109.5
C10B C11B H11F . 79.9
H11D C11B H11F . 109.5
H11E C11B H11F . 109.5
C8 C9C H9CA . 109.5
C8 C9C H9CB . 109.5
H9CA C9C H9CB . 109.5
C8 C9C H9CC . 109.5
H9CA C9C H9CC . 109.5
H9CB C9C H9CC . 109.5
C8 C10C H10G . 109.5
C8 C10C H10H . 109.5
H10G C10C H10H . 109.5
C8 C10C H10I . 109.5
H10G C10C H10I . 109.5
H10H C10C H10I . 109.5
C8 C11C H11G . 109.5
C8 C11C H11H . 109.5
H11G C11C H11H . 109.5
C8 C11C H11I . 109.5
H11G C11C H11I . 109.5
H11H C11C H11I . 109.5
C14 C12 C15 . 110.89(19)
C14 C12 C6 . 109.83(17)
C15 C12 C6 . 109.87(16)
C14 C12 C13 . 107.51(18)
C15 C12 C13 . 106.92(19)
C6 C12 C13 . 111.78(16)
C12 C13 H13A . 109.5
C12 C13 H13B . 109.5
H13A C13 H13B . 109.5
C12 C13 H13C . 109.5
H13A C13 H13C . 109.5
H13B C13 H13C . 109.5
C12 C14 H14A . 109.5
C12 C14 H14B . 109.5
H14A C14 H14B . 109.5
C12 C14 H14C . 109.5
H14A C14 H14C . 109.5
H14B C14 H14C . 109.5
C12 C15 H15A . 109.5
C12 C15 H15B . 109.5
H15A C15 H15B . 109.5
C12 C15 H15C . 109.5
H15A C15 H15C . 109.5
H15B C15 H15C . 109.5
O21 C21 H21A . 109.5
O21 C21 H21B . 109.5
H21A C21 H21B . 109.5
O21 C21 H21C . 109.5
H21A C21 H21C . 109.5
H21B C21 H21C . 109.5
C21 O21 H21 . 108.0(19)

loop_
_geom_bond_atom_site_label_1
_geom_bond_atom_site_label_2
_geom_bond_site_symmetry_2
_geom_bond_distance
O1 C1 . 1.228(2)
N1 C1 . 1.328(2)
N1 C2 . 1.433(2)
N1 H1 . 0.95(2)
C1 C1 5_656 1.524(3)
C2 C7 . 1.386(2)
C2 C3 . 1.386(2)
C3 C4 . 1.390(2)
C3 O3B . 1.434(5)
C3 H3A . 0.9300
O3A C7 . 1.379(2)
O3A H3BA . 0.878(19)
O3B H3BB . 0.85(2)
C4 C5 . 1.387(2)
C4 C8 . 1.539(2)
C5 C6 . 1.384(2)
C5 H5A . 0.9300
C6 C7 . 1.407(2)
C6 C12 . 1.534(2)
C7 H7A . 0.9300
C8 C9B . 1.479(12)
C8 C9C . 1.495(10)
C8 C10B . 1.483(12)
C8 C9A . 1.495(12)
C8 C11B . 1.515(11)
C8 C11C . 1.522(10)
C8 C10A . 1.530(10)
C8 C11A . 1.530(10)
C8 C10C . 1.542(11)
C9A H9AA . 0.9600
C9A H9AB . 0.9600
C9A H9AC . 0.9600
C10A H10A . 0.9600
C10A H10B . 0.9600
C10A H10C . 0.9600
C11A H11A . 0.9600
C11A H11B . 0.9600
C11A H11C . 0.9600
C9B H9BA . 0.9600
C9B H9BB . 0.9600
C9B H9BC . 0.9600
C10B C11B . 1.57(2)
C10B H10D . 0.9600
C10B H10E . 0.9600
C10B H10F . 0.9600
C11B H11D . 0.9600
C11B H11E . 0.9600
C11B H11F . 0.9600
C9C H9CA . 0.9600
C9C H9CB . 0.9600
C9C H9CC . 0.9600
C10C H10G . 0.9600
C10C H10H . 0.9600
C10C H10I . 0.9600
C11C H11G . 0.9600
C11C H11H . 0.9600
C11C H11I . 0.9600
C12 C14 . 1.529(3)
C12 C15 . 1.533(3)
C12 C13 . 1.543(3)
C13 H13A . 0.9600
C13 H13B . 0.9600
C13 H13C . 0.9600
C14 H14A . 0.9600
C14 H14B . 0.9600
C14 H14C . 0.9600
C15 H15A . 0.9600
C15 H15B . 0.9600
C15 H15C . 0.9600
C21 O21 . 1.404(5)
C21 H21A . 0.9600
C21 H21B . 0.9600
C21 H21C . 0.9600
O21 H21 . 0.900(10)

loop_
_geom_hbond_atom_site_label_D
_geom_hbond_atom_site_label_H
_geom_hbond_atom_site_label_A
_geom_hbond_site_symmetry_A
_geom_hbond_distance_DH
_geom_hbond_distance_HA
_geom_hbond_distance_DA
_geom_hbond_angle_DHA
_geom_hbond_publ_flag
O3A H3BA O1 . 0.878(19) 1.71(2) 2.578(2) 167(4) yes
O3B H3BB O21 6_556 0.85(2) 2.14(2) 2.612(9) 114(4) yes
N1 H1 O21 5_656 0.95(2) 2.27(2) 3.140(6) 152(2) yes
O21 H21 O1 . 0.900(10) 2.01(3) 2.744(6) 138(4) yes
N1 H1 O1 5_656 0.95(2) 2.20(2) 2.685(2) 110.0(10) no
N1 H1 O3B . 0.95(2) 2.41(2) 2.749(5) 100.0(10) no

loop_
_geom_torsion_atom_site_label_1
_geom_torsion_atom_site_label_2
_geom_torsion_atom_site_label_3
_geom_torsion_atom_site_label_4
_geom_torsion_site_symmetry_4
_geom_torsion
C2 N1 C1 O1 . 3.7(3)
C2 N1 C1 C1 5_656 -176.68(17)
C1 N1 C2 C7 . -36.0(3)
C1 N1 C2 C3 . 146.33(18)
C7 C2 C3 C4 . 0.5(3)
N1 C2 C3 C4 . 178.20(15)
C7 C2 C3 O3B . -176.8(3)
N1 C2 C3 O3B . 1.0(4)
C2 C3 C4 C5 . -0.5(2)
O3B C3 C4 C5 . 176.8(3)
C2 C3 C4 C8 . 178.18(16)
O3B C3 C4 C8 . -4.5(4)
C3 C4 C5 C6 . 0.4(3)
C8 C4 C5 C6 . -178.29(16)
C4 C5 C6 C7 . -0.2(3)
C4 C5 C6 C12 . 179.59(16)
C3 C2 C7 O3A . 177.44(18)
N1 C2 C7 O3A . -0.1(3)
C3 C2 C7 C6 . -0.3(2)
N1 C2 C7 C6 . -177.86(15)
C5 C6 C7 O3A . -177.73(16)
C12 C6 C7 O3A . 2.5(2)
C5 C6 C7 C2 . 0.2(2)
C12 C6 C7 C2 . -179.65(15)
C5 C4 C8 C9B . 87.6(12)
C3 C4 C8 C9B . -91.0(12)
C5 C4 C8 C9C . 113.4(10)
C3 C4 C8 C9C . -65.2(10)
C5 C4 C8 C10B . -102.4(9)
C3 C4 C8 C10B . 79.0(9)
C5 C4 C8 C9A . 132.7(12)
C3 C4 C8 C9A . -45.9(12)
C5 C4 C8 C11B . -34.7(11)
C3 C4 C8 C11B . 146.7(11)
C5 C4 C8 C11C . -10.7(11)
C3 C4 C8 C11C . 170.7(11)
C5 C4 C8 C10A . -126.6(6)
C3 C4 C8 C10A . 54.8(7)
C5 C4 C8 C11A . 17.8(10)
C3 C4 C8 C11A . -160.8(10)
C5 C4 C8 C10C . -152.5(9)
C3 C4 C8 C10C . 28.9(9)
C9B C8 C10B C11B . -96.9(19)
C4 C8 C10B C11B . 97.8(8)
C9B C8 C11B C10B . 134.3(12)
C4 C8 C11B C10B . -108.8(10)
C5 C6 C12 C14 . 117.7(2)
C7 C6 C12 C14 . -62.5(2)
C5 C6 C12 C15 . -120.0(2)
C7 C6 C12 C15 . 59.8(2)
C5 C6 C12 C13 . -1.5(2)
C7 C6 C12 C13 . 178.31(17)

_cod_database_fobs_code 2241704
